data_1515315
loop_
_publ_author_name
'Johnston, Priscilla'
'Izgorodina, Ekaterina I.'
'Saito, Kei'

_publ_section_title
;
 The interplay between hydrogen bonding and \p-\p stacking interactions in
 the crystal packing of N1-thyminyl derivatives, and implications for the
 photo-chemical [2\p + 2\p]-cycloaddition of thyminyl compounds.
;
_journal_issue 12
_journal_name_full
'Photochemical &amp; photobiological sciences : Official journal of the European Photochemistry Association and the European Society for Photobiology'
_journal_page_first 1938
_journal_page_last 1951
_journal_paper_doi 10.1039/c2pp25228g
_journal_volume 11
_journal_year 2012
_chemical_formula_moiety 'C8 H10 N2 O4'
_chemical_formula_sum 'C8 H10 N2 O4'
_chemical_formula_weight 198.18
_chemical_name_common 'Thymine PropOic'
_chemical_name_systematic
;
Thymine propanoic acid
;
_space_group_IT_number 14
_symmetry_cell_setting monoclinic
_symmetry_space_group_name_Hall '-P 2yn'
_symmetry_space_group_name_H-M 'P 1 21/n 1'
_atom_sites_solution_hydrogens geom
_atom_sites_solution_primary direct
_atom_sites_solution_secondary difmap
_audit_creation_method SHELXL-97
_cell_angle_alpha 90.00
_cell_angle_beta 101.90(3)
_cell_angle_gamma 90.00
_cell_formula_units_Z 4
_cell_length_a 4.9130(10)
_cell_length_b 20.405(4)
_cell_length_c 8.5920(17)
_cell_measurement_temperature 100(2)
_cell_volume 842.8(3)
_computing_cell_refinement XDS
_computing_data_collection 'Blu Ice'
_computing_data_reduction XDS
_computing_molecular_graphics X-Seed
_computing_publication_material CIFTAB
_computing_structure_refinement 'SHELXL-97 (Sheldrick, 1997)'
_computing_structure_solution 'SHELXS-97 (Sheldrick, 1990)'
_diffrn_ambient_temperature 100(2)
_diffrn_measured_fraction_theta_full 0.903
_diffrn_measured_fraction_theta_max 0.903
_diffrn_measurement_device_type '\f goniostat with quantum 210r detector'
_diffrn_measurement_method 'f scan'
_diffrn_radiation_monochromator 'silicone double crystal'
_diffrn_radiation_source 'MX1 Beamline, Australian Synchrotron'
_diffrn_radiation_type synchrotron
_diffrn_radiation_wavelength 0.71072
_diffrn_reflns_av_R_equivalents 0.1273
_diffrn_reflns_av_sigmaI/netI 0.0840
_diffrn_reflns_limit_h_max 5
_diffrn_reflns_limit_h_min -5
_diffrn_reflns_limit_k_max 24
_diffrn_reflns_limit_k_min -24
_diffrn_reflns_limit_l_max 10
_diffrn_reflns_limit_l_min -10
_diffrn_reflns_number 8717
_diffrn_reflns_theta_full 24.99
_diffrn_reflns_theta_max 24.99
_diffrn_reflns_theta_min 2.00
_exptl_absorpt_coefficient_mu 0.127
_exptl_absorpt_correction_T_max 0.9975
_exptl_absorpt_correction_T_min 0.9949
_exptl_crystal_colour Colourless
_exptl_crystal_density_diffrn 1.562
_exptl_crystal_density_method 'not measured'
_exptl_crystal_description Prism
_exptl_crystal_F_000 416
_exptl_crystal_size_max 0.12
_exptl_crystal_size_mid 0.07
_exptl_crystal_size_min 0.03
_refine_diff_density_max 0.308
_refine_diff_density_min -0.336
_refine_diff_density_rms 0.073
_refine_ls_extinction_method none
_refine_ls_goodness_of_fit_ref 1.075
_refine_ls_hydrogen_treatment mixed
_refine_ls_matrix_type full
_refine_ls_number_parameters 136
_refine_ls_number_reflns 1336
_refine_ls_number_restraints 0
_refine_ls_restrained_S_all 1.075
_refine_ls_R_factor_all 0.0601
_refine_ls_R_factor_gt 0.0577
_refine_ls_shift/su_max 0.000
_refine_ls_shift/su_mean 0.000
_refine_ls_structure_factor_coef Fsqd
_refine_ls_weighting_details 'calc w=1/[\s^2^(Fo^2^)+(0.0885P)^2^+0.5739P] where P=(Fo^2^+2Fc^2^)/3'
_refine_ls_weighting_scheme calc
_refine_ls_wR_factor_gt 0.1552
_refine_ls_wR_factor_ref 0.1568
_reflns_number_gt 1245
_reflns_number_total 1336
_reflns_threshold_expression >2sigma(I)
_cod_data_source_file c2pp25228g.txt
_cod_data_source_block ThyPropOic_Cmpd6
_cod_original_sg_symbol_H-M P21/n
_cod_database_code 1515315

loop_
_symmetry_equiv_pos_as_xyz
'x, y, z'
'-x+1/2, y+1/2, -z+1/2'
'-x, -y, -z'
'x-1/2, -y-1/2, z-1/2'

loop_
_atom_site_label
_atom_site_type_symbol
_atom_site_fract_x
_atom_site_fract_y
_atom_site_fract_z
_atom_site_U_iso_or_equiv
_atom_site_adp_type
_atom_site_occupancy
_atom_site_symmetry_multiplicity
_atom_site_calc_flag
_atom_site_refinement_flags
O1 O 0.6393(3) 0.16465(7) 0.77830(16) 0.0143(4) Uani 1 1 d .
O2 O 0.4448(3) 0.37968(7) 1.07087(15) 0.0136(4) Uani 1 1 d .
O3 O 0.9970(3) 0.49301(7) 0.80099(16) 0.0138(5) Uani 1 1 d .
O4 O 0.4257(3) 0.23323(7) 0.58997(16) 0.0147(4) Uani 1 1 d .
N5 N 0.7147(4) 0.43591(8) 0.93116(19) 0.0103(5) Uani 1 1 d .
N6 N 0.3950(3) 0.35974(7) 0.80360(18) 0.0078(5) Uani 1 1 d .
C7 C 0.4658(4) 0.21360(9) 0.7258(2) 0.0094(5) Uani 1 1 d .
C8 C 0.3247(4) 0.24130(9) 0.8509(2) 0.0086(5) Uani 1 1 d .
H8A H 0.4636 0.2457 0.9517 0.010 Uiso 1 1 calc R
H8B H 0.1806 0.2100 0.8695 0.010 Uiso 1 1 calc R
C9 C 0.7413(4) 0.43746(9) 0.4942(2) 0.0116(5) Uani 1 1 d .
H9A H 0.9310 0.4224 0.4952 0.017 Uiso 1 1 calc R
H9B H 0.7312 0.4850 0.4784 0.017 Uiso 1 1 calc R
H9C H 0.6116 0.4159 0.4075 0.017 Uiso 1 1 calc R
C10 C 0.5122(4) 0.39124(9) 0.9432(2) 0.0089(5) Uani 1 1 d .
C11 C 0.1894(4) 0.30774(9) 0.8068(2) 0.0084(5) Uani 1 1 d .
H11A H 0.0645 0.3046 0.7008 0.010 Uiso 1 1 calc R
H11B H 0.0746 0.3195 0.8848 0.010 Uiso 1 1 calc R
C12 C 0.4682(4) 0.37651(9) 0.6622(2) 0.0089(5) Uani 1 1 d .
H12 H 0.3736 0.3555 0.5678 0.011 Uiso 1 1 calc R
C13 C 0.8072(4) 0.45326(9) 0.7948(2) 0.0095(5) Uani 1 1 d .
C14 C 0.6651(4) 0.42081(9) 0.6499(2) 0.0087(5) Uani 1 1 d .
H7 H 0.727(7) 0.1471(14) 0.699(4) 0.039(8) Uiso 1 1 d .
H1 H 0.788(6) 0.4556(14) 1.014(3) 0.025(7) Uiso 1 1 d .

loop_
_atom_site_aniso_label
_atom_site_aniso_U_11
_atom_site_aniso_U_22
_atom_site_aniso_U_33
_atom_site_aniso_U_23
_atom_site_aniso_U_13
_atom_site_aniso_U_12
O1 0.0165(9) 0.0177(8) 0.0075(7) 0.0012(5) -0.0006(6) 0.0076(6)
O2 0.0173(9) 0.0191(8) 0.0042(7) -0.0019(5) 0.0019(6) -0.0049(6)
O3 0.0142(9) 0.0177(8) 0.0087(8) -0.0019(5) 0.0005(6) -0.0077(6)
O4 0.0195(9) 0.0189(8) 0.0055(7) 0.0029(5) 0.0020(6) 0.0051(6)
N5 0.0128(10) 0.0131(9) 0.0042(9) -0.0029(6) -0.0004(7) -0.0035(6)
N6 0.0089(9) 0.0110(8) 0.0033(8) -0.0001(6) 0.0010(7) -0.0011(6)
C7 0.0082(10) 0.0095(9) 0.0086(10) -0.0014(7) -0.0026(8) -0.0031(7)
C8 0.0075(11) 0.0128(10) 0.0046(9) 0.0002(7) -0.0011(8) -0.0013(7)
C9 0.0134(12) 0.0144(10) 0.0067(10) 0.0009(7) 0.0012(8) -0.0018(7)
C10 0.0092(10) 0.0115(9) 0.0045(10) -0.0013(7) -0.0022(8) 0.0022(7)
C11 0.0076(10) 0.0130(10) 0.0036(9) -0.0013(7) -0.0011(8) -0.0010(7)
C12 0.0103(11) 0.0103(9) 0.0050(9) 0.0004(7) -0.0014(8) 0.0027(7)
C13 0.0099(10) 0.0110(9) 0.0070(10) 0.0004(7) 0.0000(8) 0.0017(7)
C14 0.0089(10) 0.0104(9) 0.0052(10) 0.0012(7) -0.0020(8) 0.0028(7)

loop_
_atom_type_symbol
_atom_type_description
_atom_type_scat_dispersion_real
_atom_type_scat_dispersion_imag
_atom_type_scat_source
C C 0.0033 0.0016 'International Tables Vol C Tables 4.2.6.8 and 6.1.1.4'
H H 0.0000 0.0000 'International Tables Vol C Tables 4.2.6.8 and 6.1.1.4'
N N 0.0061 0.0033 'International Tables Vol C Tables 4.2.6.8 and 6.1.1.4'
O O 0.0106 0.0060 'International Tables Vol C Tables 4.2.6.8 and 6.1.1.4'

loop_
_geom_angle_atom_site_label_1
_geom_angle_atom_site_label_2
_geom_angle_atom_site_label_3
_geom_angle
C10 N5 C13 127.12(16)
C10 N6 C12 120.86(17)
C10 N6 C11 119.09(15)
C12 N6 C11 120.05(15)
O4 C7 O1 122.8(2)
O4 C7 C8 123.84(18)
O1 C7 C8 113.40(16)
C7 C8 C11 113.48(16)
O2 C10 N5 121.84(17)
O2 C10 N6 123.01(18)
N5 C10 N6 115.14(17)
N6 C11 C8 112.40(16)
C14 C12 N6 123.96(17)
O3 C13 N5 120.63(17)
O3 C13 C14 124.32(18)
N5 C13 C14 115.04(18)
C12 C14 C13 117.73(17)
C12 C14 C9 122.57(17)
C13 C14 C9 119.70(17)

loop_
_geom_bond_atom_site_label_1
_geom_bond_atom_site_label_2
_geom_bond_distance
O1 C7 1.330(2)
O2 C10 1.232(2)
O3 C13 1.229(2)
O4 C7 1.211(2)
N5 C10 1.369(3)
N5 C13 1.387(3)
N6 C10 1.378(2)
N6 C12 1.379(3)
N6 C11 1.469(2)
C7 C8 1.504(3)
C8 C11 1.523(3)
C9 C14 1.501(3)
C12 C14 1.344(3)
C13 C14 1.455(3)
